data_4079959
loop_
_publ_author_name
'Bullough, Emma K.'
'Little, Marc A.'
'Willans, Charlotte E.'

_publ_section_title
;
 Electrochemical Synthesis of a Tetradentate Copper N-Heterocyclic Carbene
 Calix[4]arene and Its Transmetalation to Palladium: Activity of the
 Palladium Complex in Suzuki--Miyaura Cross-Coupling
;
_journal_issue 2
_journal_name_full Organometallics
_journal_page_first 570
_journal_paper_doi 10.1021/om301085s
_journal_volume 32
_journal_year 2013
_chemical_formula_moiety '2(C88 H116 Br8 N12 O8 Pd4), 15(C2 H3 N)'
_chemical_formula_sum 'C206 H277 Br16 N39 O16 Pd8'
_chemical_formula_weight 5685.43
_chemical_name_systematic
; 
 ? 
;
_space_group_IT_number 15
_symmetry_cell_setting monoclinic
_symmetry_space_group_name_Hall '-C 2yc'
_symmetry_space_group_name_H-M 'C 1 2/c 1'
_atom_sites_solution_hydrogens geom
_atom_sites_solution_primary direct
_atom_sites_solution_secondary difmap
_audit_creation_method SHELXL-97
_cell_angle_alpha 90.00
_cell_angle_beta 95.272(7)
_cell_angle_gamma 90.00
_cell_formula_units_Z 2
_cell_length_a 42.542(6)
_cell_length_b 24.032(4)
_cell_length_c 14.441(2)
_cell_measurement_reflns_used 7772
_cell_measurement_temperature 150(2)
_cell_measurement_theta_max 24.4505
_cell_measurement_theta_min 2.459
_cell_volume 14702(4)
_computing_cell_refinement
;
APEX 2 software, Bruker Nonius 2004
;
_computing_data_collection
;
APEX 2 software, Bruker Nonius 2004 
;
_computing_data_reduction
;
SAINT - Bruker Integration program embedded in
APEX 2 software, Bruker Nonius 2004
;
_computing_molecular_graphics 'ORTEP-III Version 1.08 (Farrugia, 2005)'
_computing_publication_material
;
enCIFer: A program for viewing, editing and visualising CIFs. 
F. H. Allen, O. Johnson, G. P. Shields, B. R. Smith, M. Towler, 
J. Applied Cryst., 37, 331-334, 2004
;
_computing_structure_refinement
;
SHELXL-97 (Sheldrick, G. M.     Acta Cryst. (2008). A64, 112)
XSeed (L.J.Barbour, J.Supramol. Chem., 2003, 1, 189.) 
;
_computing_structure_solution
;
SHELXS-97 (Sheldrick, G. M.     Acta Cryst. (2008). A64, 112)
XSeed (L.J.Barbour, J.Supramol. Chem., 2003, 1, 189.)
;
_diffrn_ambient_temperature 150(2)
_diffrn_detector_area_resol_mean
; 
120 microns
;
_diffrn_measured_fraction_theta_full 0.995
_diffrn_measured_fraction_theta_max 0.995
_diffrn_measurement_device_type 'ApexII camera'
_diffrn_measurement_method 'rotation images'
_diffrn_radiation_monochromator
;
Mach3 kappa-type 4-circle goniostat.
;
_diffrn_radiation_source
;
Bruker Nonius FR591 rotating anode generator
;
_diffrn_radiation_type MoK\a
_diffrn_radiation_wavelength 0.71073
_diffrn_reflns_av_R_equivalents 0.0612
_diffrn_reflns_av_sigmaI/netI 0.0412
_diffrn_reflns_limit_h_max 49
_diffrn_reflns_limit_h_min -49
_diffrn_reflns_limit_k_max 24
_diffrn_reflns_limit_k_min -27
_diffrn_reflns_limit_l_max 16
_diffrn_reflns_limit_l_min -16
_diffrn_reflns_number 88980
_diffrn_reflns_theta_full 24.44
_diffrn_reflns_theta_max 24.44
_diffrn_reflns_theta_min 1.67
_diffrn_standards_decay_% 0
_diffrn_standards_interval_count 0
_diffrn_standards_interval_time 0
_diffrn_standards_number 0
_exptl_absorpt_coefficient_mu 2.703
_exptl_absorpt_correction_T_max 0.8767
_exptl_absorpt_correction_T_min 0.4783
_exptl_absorpt_correction_type multi-scan
_exptl_absorpt_process_details
;
See Sheldrick, G. M. (2002). SADABS.
 University of Gottingen, Germany. 
;
_exptl_crystal_colour yellow
_exptl_crystal_density_diffrn 1.284
_exptl_crystal_density_method 'not measured'
_exptl_crystal_description plate
_exptl_crystal_F_000 5684
_exptl_crystal_size_max 0.32
_exptl_crystal_size_mid 0.27
_exptl_crystal_size_min 0.05
_platon_squeeze_details
;
A calculated total of 38 additional MeCN 
solvent molecules per unit cell were removed by the 
SQUEEZE routine, this equates to 4.75 MeCN solvent molecules 
per asymmetric unit.    
;
_refine_diff_density_max 1.473
_refine_diff_density_min -1.363
_refine_diff_density_rms 0.188
_refine_ls_extinction_method none
_refine_ls_goodness_of_fit_ref 1.110
_refine_ls_hydrogen_treatment constr
_refine_ls_matrix_type full
_refine_ls_number_parameters 701
_refine_ls_number_reflns 12096
_refine_ls_number_restraints 126
_refine_ls_restrained_S_all 1.106
_refine_ls_R_factor_all 0.1069
_refine_ls_R_factor_gt 0.0907
_refine_ls_shift/su_max 0.006
_refine_ls_shift/su_mean 0.000
_refine_ls_structure_factor_coef Fsqd
_refine_ls_weighting_details 'calc w=1/[\s^2^(Fo^2^)+(0.1017P)^2^+494.76P] where P=(Fo^2^+2Fc^2^)/3'
_refine_ls_weighting_scheme calc
_refine_ls_wR_factor_gt 0.2486
_refine_ls_wR_factor_ref 0.2566
_reflns_number_gt 9380
_reflns_number_total 12096
_reflns_threshold_expression >2sigma(I)
_cod_data_source_file om301085s_si_002.cif
_cod_data_source_block complex_5
_cod_original_cell_volume 14701(4)
_cod_original_sg_symbol_H-M C2/c
_cod_database_code 4079959

loop_
_symmetry_equiv_pos_as_xyz
'x, y, z'
'-x, y, -z+1/2'
'x+1/2, y+1/2, z'
'-x+1/2, y+1/2, -z+1/2'
'-x, -y, -z'
'x, -y, z-1/2'
'-x+1/2, -y+1/2, -z'
'x+1/2, -y+1/2, z-1/2'

loop_
_atom_site_label
_atom_site_type_symbol
_atom_site_fract_x
_atom_site_fract_y
_atom_site_fract_z
_atom_site_U_iso_or_equiv
_atom_site_adp_type
_atom_site_occupancy
_atom_site_symmetry_multiplicity
_atom_site_calc_flag
_atom_site_refinement_flags
_atom_site_disorder_assembly
_atom_site_disorder_group
Pd1 Pd 0.670337(19) 0.06439(3) 0.66149(6) 0.0325(2) Uani 1 1 d . . .
Pd2 Pd 0.336811(19) 0.43865(3) 0.52556(6) 0.0327(2) Uani 1 1 d . . .
Br1 Br 0.65070(4) -0.02666(6) 0.70413(9) 0.0591(4) Uani 1 1 d . . .
Br2 Br 0.68807(3) 0.15629(6) 0.61487(11) 0.0592(4) Uani 1 1 d . . .
Br3 Br 0.32072(3) 0.34678(6) 0.46793(12) 0.0639(4) Uani 1 1 d . . .
Br4 Br 0.35666(3) 0.52986(5) 0.57851(9) 0.0510(3) Uani 1 1 d . . .
O1 O 0.6618(3) -0.1112(4) 0.4557(7) 0.072(3) Uani 1 1 d . . .
O2 O 0.6129(3) -0.0796(4) 0.4769(8) 0.068(3) Uani 1 1 d . . .
O3 O 0.3891(2) 0.5818(3) 0.3632(6) 0.047(2) Uani 1 1 d . . .
O4 O 0.33745(19) 0.6032(3) 0.3273(5) 0.045(2) Uani 1 1 d . . .
N1 N 0.6352(2) 0.0307(4) 0.4786(6) 0.037(2) Uani 1 1 d . . .
N2 N 0.6109(2) 0.0964(4) 0.5474(6) 0.036(2) Uani 1 1 d . . .
N3 N 0.3978(2) 0.4060(4) 0.4529(6) 0.0319(19) Uani 1 1 d . . .
N4 N 0.3727(2) 0.4676(3) 0.3624(6) 0.0319(19) Uani 1 1 d . . .
N5 N 0.7042(3) 0.0653(4) 0.7770(8) 0.047(2) Uani 1 1 d . . .
N6 N 0.3006(2) 0.4399(4) 0.6130(7) 0.041(2) Uani 1 1 d . . .
N7 N 0.2175(4) 0.5726(7) 0.4091(13) 0.115(4) Uani 1 1 d DU . .
N8 N 0.2870(4) 0.5688(7) 0.7517(12) 0.109(4) Uani 1 1 d DU . .
N9 N 0.2634(6) 0.1873(9) 0.373(2) 0.109(9) Uani 0.50 1 d PDU . .
N10 N 0.5000 0.55594(9) 0.7500 0.093(8) Uani 0.50 2 d SPDU A 2
N11A N 0.4506(5) 0.5556(10) 0.4998(17) 0.143(2) Uani 0.50 1 d PDU B 1
N11B N 0.4506(5) 0.5556(10) 0.4998(17) 0.143(2) Uani 0.50 1 d PDU C 2
C1 C 0.6811(6) -0.1989(7) 0.4265(15) 0.108(8) Uani 1 1 d . . .
H1A H 0.6983 -0.1977 0.4765 0.162 Uiso 1 1 calc R . .
H1B H 0.6874 -0.1786 0.3723 0.162 Uiso 1 1 calc R . .
H1C H 0.6765 -0.2377 0.4092 0.162 Uiso 1 1 calc R . .
C2 C 0.6475(4) -0.1851(6) 0.5587(10) 0.070(4) Uani 1 1 d . . .
H2A H 0.6655 -0.1712 0.5996 0.105 Uiso 1 1 calc R . .
H2B H 0.6454 -0.2253 0.5675 0.105 Uiso 1 1 calc R . .
H2C H 0.6282 -0.1664 0.5738 0.105 Uiso 1 1 calc R . .
C3 C 0.6242(6) -0.1886(8) 0.3889(12) 0.105(7) Uani 1 1 d . . .
H3A H 0.6186 -0.2277 0.3974 0.158 Uiso 1 1 calc R . .
H3B H 0.6296 -0.1829 0.3251 0.158 Uiso 1 1 calc R . .
H3C H 0.6062 -0.1649 0.4004 0.158 Uiso 1 1 calc R . .
C4 C 0.6530(4) -0.1732(6) 0.4584(11) 0.070(4) Uani 1 1 d . . .
C5 C 0.6401(4) -0.0722(5) 0.4650(7) 0.046(3) Uani 1 1 d . . .
C6 C 0.6559(3) -0.0148(5) 0.4597(9) 0.048(3) Uani 1 1 d . . .
H6A H 0.6748 -0.0136 0.5051 0.058 Uiso 1 1 calc R . .
H6B H 0.6630 -0.0099 0.3969 0.058 Uiso 1 1 calc R . .
C7 C 0.6371(3) 0.0634(4) 0.5570(7) 0.029(2) Uani 1 1 d . . .
C8 C 0.5925(3) 0.0843(5) 0.4644(8) 0.049(3) Uani 1 1 d . . .
H8 H 0.5733 0.1017 0.4419 0.059 Uiso 1 1 calc R . .
C9 C 0.6073(3) 0.0435(5) 0.4231(8) 0.047(3) Uani 1 1 d . . .
H9 H 0.6002 0.0261 0.3659 0.057 Uiso 1 1 calc R . .
C10 C 0.6044(3) 0.1418(5) 0.6158(8) 0.041(3) Uani 1 1 d . . .
H10A H 0.6147 0.1767 0.5981 0.050 Uiso 1 1 calc R . .
H10B H 0.6137 0.1312 0.6787 0.050 Uiso 1 1 calc R . .
C11 C 0.5690(3) 0.1516(4) 0.6178(7) 0.034(2) Uani 1 1 d . . .
C12 C 0.5543(2) 0.1944(4) 0.5592(8) 0.035(2) Uani 1 1 d . . .
C13 C 0.5220(2) 0.2055(4) 0.5659(7) 0.030(2) Uani 1 1 d . . .
C14 C 0.5038(2) 0.1735(4) 0.6255(7) 0.030(2) Uani 1 1 d . . .
C15 C 0.5190(3) 0.1307(4) 0.6834(8) 0.035(2) Uani 1 1 d . . .
C16 C 0.5514(3) 0.1185(5) 0.6762(8) 0.037(3) Uani 1 1 d . . .
C17 C 0.5723(3) 0.2245(5) 0.4880(9) 0.047(3) Uani 1 1 d . . .
H17A H 0.5914 0.2034 0.4776 0.070 Uiso 1 1 calc R . .
H17B H 0.5783 0.2617 0.5112 0.070 Uiso 1 1 calc R . .
H17C H 0.5589 0.2278 0.4293 0.070 Uiso 1 1 calc R . .
C18 C 0.5060(3) 0.2517(4) 0.5009(8) 0.036(2) Uani 1 1 d . . .
H18A H 0.4917 0.2333 0.4524 0.043 Uiso 1 1 calc R . .
H18B H 0.5227 0.2706 0.4691 0.043 Uiso 1 1 calc R . .
C19 C 0.4684(2) 0.1816(4) 0.6234(8) 0.038(3) Uani 1 1 d . . .
H19A H 0.4581 0.1453 0.6268 0.057 Uiso 1 1 calc R . .
H19B H 0.4606 0.2004 0.5655 0.057 Uiso 1 1 calc R . .
H19C H 0.4636 0.2045 0.6765 0.057 Uiso 1 1 calc R . .
C20 C 0.5000 0.0984(6) 0.7500 0.037(4) Uani 1 2 d S . .
H20A H 0.4852 0.0739 0.7122 0.044 Uiso 0.50 1 calc PR . .
H20B H 0.5148 0.0739 0.7878 0.044 Uiso 0.50 1 calc PR . .
C21 C 0.5674(3) 0.0702(5) 0.7313(9) 0.049(3) Uani 1 1 d . . .
H21A H 0.5760 0.0835 0.7926 0.074 Uiso 1 1 calc R . .
H21B H 0.5846 0.0554 0.6977 0.074 Uiso 1 1 calc R . .
H21C H 0.5519 0.0408 0.7389 0.074 Uiso 1 1 calc R . .
C22 C 0.4866(2) 0.2975(4) 0.5495(7) 0.032(2) Uani 1 1 d . . .
C23 C 0.5014(2) 0.3292(4) 0.6240(7) 0.029(2) Uani 1 1 d . . .
C24 C 0.4844(2) 0.3728(4) 0.6658(7) 0.029(2) Uani 1 1 d . . .
C25 C 0.4534(2) 0.3851(4) 0.6298(7) 0.033(2) Uani 1 1 d . . .
C26 C 0.4384(2) 0.3522(4) 0.5562(7) 0.030(2) Uani 1 1 d . . .
C27 C 0.4549(2) 0.3089(4) 0.5153(7) 0.030(2) Uani 1 1 d . . .
C28 C 0.5368(2) 0.3202(4) 0.6558(8) 0.034(2) Uani 1 1 d . . .
H28A H 0.5477 0.3066 0.6033 0.051 Uiso 1 1 calc R . .
H28B H 0.5389 0.2928 0.7062 0.051 Uiso 1 1 calc R . .
H28C H 0.5462 0.3556 0.6780 0.051 Uiso 1 1 calc R . .
C29 C 0.5000 0.4053(6) 0.7500 0.035(3) Uani 1 2 d S . .
H29A H 0.4837 0.4298 0.7730 0.042 Uiso 0.50 1 calc PR . .
H29B H 0.5163 0.4298 0.7270 0.042 Uiso 0.50 1 calc PR . .
C30 C 0.4360(3) 0.4341(5) 0.6678(8) 0.043(3) Uani 1 1 d . . .
H30A H 0.4511 0.4638 0.6861 0.064 Uiso 1 1 calc R . .
H30B H 0.4256 0.4221 0.7221 0.064 Uiso 1 1 calc R . .
H30C H 0.4202 0.4479 0.6197 0.064 Uiso 1 1 calc R . .
C31 C 0.4387(3) 0.2768(5) 0.4314(9) 0.047(3) Uani 1 1 d . . .
H31A H 0.4301 0.2417 0.4530 0.070 Uiso 1 1 calc R . .
H31B H 0.4542 0.2688 0.3869 0.070 Uiso 1 1 calc R . .
H31C H 0.4216 0.2994 0.4012 0.070 Uiso 1 1 calc R . .
C32 C 0.4033(3) 0.3618(5) 0.5266(8) 0.037(3) Uani 1 1 d . . .
H32A H 0.3937 0.3265 0.5026 0.045 Uiso 1 1 calc R . .
H32B H 0.3925 0.3729 0.5817 0.045 Uiso 1 1 calc R . .
C33 C 0.3714(2) 0.4372(4) 0.4433(7) 0.032(2) Uani 1 1 d . . .
C34 C 0.4017(3) 0.4547(5) 0.3231(8) 0.043(3) Uani 1 1 d . . .
H34 H 0.4089 0.4697 0.2679 0.051 Uiso 1 1 calc R . .
C35 C 0.4168(3) 0.4166(5) 0.3810(8) 0.041(3) Uani 1 1 d . . .
H35 H 0.4368 0.4002 0.3738 0.049 Uiso 1 1 calc R . .
C36 C 0.3505(3) 0.5107(5) 0.3260(7) 0.036(3) Uani 1 1 d . . .
H36A H 0.3305 0.5062 0.3553 0.043 Uiso 1 1 calc R . .
H36B H 0.3458 0.5049 0.2583 0.043 Uiso 1 1 calc R . .
C37 C 0.3622(3) 0.5688(5) 0.3424(8) 0.039(3) Uani 1 1 d . . .
C38 C 0.3415(3) 0.6655(5) 0.3346(11) 0.060(4) Uani 1 1 d . . .
C39 C 0.3081(4) 0.6847(6) 0.3056(15) 0.102(8) Uani 1 1 d . . .
H39A H 0.3030 0.6772 0.2392 0.153 Uiso 1 1 calc R . .
H39B H 0.3065 0.7248 0.3170 0.153 Uiso 1 1 calc R . .
H39C H 0.2933 0.6646 0.3417 0.153 Uiso 1 1 calc R . .
C40 C 0.3645(5) 0.6854(6) 0.2683(11) 0.080(5) Uani 1 1 d . . .
H40A H 0.3563 0.6766 0.2044 0.120 Uiso 1 1 calc R . .
H40B H 0.3849 0.6669 0.2828 0.120 Uiso 1 1 calc R . .
H40C H 0.3673 0.7258 0.2748 0.120 Uiso 1 1 calc R . .
C41 C 0.3518(4) 0.6792(5) 0.4377(9) 0.057(3) Uani 1 1 d . . .
H41A H 0.3510 0.7196 0.4471 0.085 Uiso 1 1 calc R . .
H41B H 0.3734 0.6660 0.4536 0.085 Uiso 1 1 calc R . .
H41C H 0.3376 0.6607 0.4776 0.085 Uiso 1 1 calc R . .
C42 C 0.7211(3) 0.0665(5) 0.8420(9) 0.049(3) Uani 1 1 d . . .
C43 C 0.7428(4) 0.0661(7) 0.9303(11) 0.075(5) Uani 1 1 d . . .
H43A H 0.7600 0.0397 0.9242 0.113 Uiso 1 1 calc R . .
H43B H 0.7309 0.0549 0.9822 0.113 Uiso 1 1 calc R . .
H43C H 0.7515 0.1035 0.9421 0.113 Uiso 1 1 calc R . .
C44 C 0.2808(3) 0.4399(5) 0.6609(10) 0.052(3) Uani 1 1 d . . .
C45 C 0.2537(4) 0.4392(7) 0.7235(15) 0.091(6) Uani 1 1 d . . .
H45A H 0.2380 0.4671 0.7018 0.137 Uiso 1 1 calc R . .
H45B H 0.2620 0.4477 0.7875 0.137 Uiso 1 1 calc R . .
H45C H 0.2439 0.4023 0.7213 0.137 Uiso 1 1 calc R . .
C46 C 0.1978(5) 0.6049(8) 0.3818(16) 0.113(4) Uani 1 1 d DU . .
C47 C 0.1738(5) 0.6504(7) 0.3502(15) 0.112(4) Uani 1 1 d DU . .
H47A H 0.1850 0.6833 0.3304 0.168 Uiso 1 1 calc R . .
H47B H 0.1615 0.6603 0.4020 0.168 Uiso 1 1 calc R . .
H47C H 0.1595 0.6365 0.2982 0.168 Uiso 1 1 calc R . .
C48 C 0.2808(5) 0.5832(9) 0.6744(14) 0.108(4) Uani 1 1 d DU . .
C49 C 0.2737(5) 0.5896(9) 0.5672(12) 0.110(4) Uani 1 1 d DU . .
H49A H 0.2536 0.5713 0.5472 0.165 Uiso 1 1 calc R . .
H49B H 0.2907 0.5724 0.5359 0.165 Uiso 1 1 calc R . .
H49C H 0.2723 0.6292 0.5512 0.165 Uiso 1 1 calc R . .
C50 C 0.2616(7) 0.2305(11) 0.335(3) 0.106(9) Uani 0.50 1 d PDU . .
C51 C 0.2579(7) 0.2910(10) 0.298(3) 0.105(9) Uani 0.50 1 d PDU . .
H51A H 0.2483 0.3139 0.3443 0.157 Uiso 0.50 1 calc PR . .
H51B H 0.2443 0.2912 0.2397 0.157 Uiso 0.50 1 calc PR . .
H51C H 0.2787 0.3060 0.2880 0.157 Uiso 0.50 1 calc PR . .
C52 C 0.5000 0.6046(6) 0.7500 0.093(8) Uani 0.50 2 d SPDU A 2
C53 C 0.5000 0.6691 0.7500 0.091(8) Uani 0.50 2 d SPDU A 2
H53A H 0.4843 0.6827 0.7013 0.137 Uiso 0.25 1 d P D 2
H53B H 0.5210 0.6827 0.7381 0.137 Uiso 0.25 1 d P E 2
H53C H 0.4947 0.6827 0.8106 0.137 Uiso 0.25 1 d P F 2
C54A C 0.4755(8) 0.553(2) 0.543(3) 0.143(3) Uani 0.50 1 d PDU B 1
C54B C 0.4416(12) 0.5908(17) 0.548(3) 0.143(3) Uani 0.50 1 d PDU C 2
C55A C 0.5054(8) 0.547(2) 0.612(3) 0.142(3) Uani 0.50 1 d PDU B 1
H55A H 0.5149 0.5841 0.6227 0.213 Uiso 0.50 1 calc PR B 1
H55B H 0.5206 0.5225 0.5854 0.213 Uiso 0.50 1 calc PR B 1
H55C H 0.4997 0.5318 0.6705 0.213 Uiso 0.50 1 calc PR B 1
C55B C 0.4342(11) 0.6369(16) 0.617(3) 0.142(3) Uani 0.50 1 d PDU C 2
H55D H 0.4432 0.6266 0.6801 0.213 Uiso 0.50 1 calc PR C 2
H55E H 0.4113 0.6411 0.6172 0.213 Uiso 0.50 1 calc PR C 2
H55F H 0.4435 0.6721 0.5991 0.213 Uiso 0.50 1 calc PR C 2

loop_
_atom_site_aniso_label
_atom_site_aniso_U_11
_atom_site_aniso_U_22
_atom_site_aniso_U_33
_atom_site_aniso_U_23
_atom_site_aniso_U_13
_atom_site_aniso_U_12
Pd1 0.0320(4) 0.0299(4) 0.0358(5) 0.0000(3) 0.0039(3) 0.0061(3)
Pd2 0.0325(5) 0.0318(4) 0.0329(4) 0.0018(3) -0.0010(3) 0.0069(3)
Br1 0.0834(10) 0.0478(8) 0.0451(7) 0.0062(6) 0.0001(7) -0.0083(7)
Br2 0.0551(8) 0.0442(7) 0.0781(10) 0.0080(7) 0.0048(7) -0.0015(6)
Br3 0.0528(8) 0.0480(8) 0.0895(11) -0.0107(7) -0.0006(7) 0.0018(6)
Br4 0.0654(8) 0.0448(7) 0.0429(7) -0.0032(5) 0.0058(6) 0.0006(6)
O1 0.114(9) 0.033(5) 0.077(7) 0.008(5) 0.050(6) 0.023(5)
O2 0.079(8) 0.051(6) 0.071(7) -0.002(5) -0.012(6) 0.000(5)
O3 0.045(5) 0.035(4) 0.061(5) 0.004(4) 0.011(4) 0.004(4)
O4 0.052(5) 0.036(4) 0.045(5) 0.000(4) -0.014(4) 0.015(4)
N1 0.060(6) 0.027(5) 0.026(4) -0.002(4) 0.005(4) 0.013(4)
N2 0.036(5) 0.039(5) 0.032(5) -0.008(4) -0.002(4) 0.015(4)
N3 0.033(5) 0.033(5) 0.029(4) 0.005(4) -0.001(4) 0.006(4)
N4 0.050(5) 0.023(4) 0.023(4) 0.001(3) 0.003(4) 0.007(4)
N5 0.048(6) 0.042(6) 0.050(6) 0.001(5) 0.007(5) 0.001(5)
N6 0.040(5) 0.041(6) 0.043(5) 0.001(4) 0.007(5) 0.001(4)
N7 0.157(13) 0.079(8) 0.105(9) -0.019(7) -0.008(9) 0.007(7)
N8 0.087(8) 0.089(8) 0.149(12) -0.011(9) 0.005(9) 0.018(6)
N9 0.046(9) 0.067(11) 0.20(2) -0.030(14) -0.074(12) 0.004(10)
N10 0.083(16) 0.12(2) 0.075(16) 0.000 -0.015(14) 0.000
N11A 0.112(4) 0.166(4) 0.148(4) 0.082(4) -0.008(4) -0.014(4)
N11B 0.112(4) 0.166(4) 0.148(4) 0.082(4) -0.008(4) -0.014(4)
C1 0.17(2) 0.048(10) 0.115(16) 0.016(10) 0.084(16) 0.015(11)
C2 0.100(12) 0.056(9) 0.056(9) 0.010(7) 0.022(8) 0.007(8)
C3 0.19(2) 0.062(11) 0.059(10) -0.019(9) -0.017(12) 0.003(13)
C4 0.107(13) 0.040(8) 0.066(9) -0.003(7) 0.026(9) 0.023(8)
C5 0.074(10) 0.042(7) 0.022(5) -0.003(5) 0.007(6) 0.023(7)
C6 0.066(8) 0.038(7) 0.042(7) -0.006(5) 0.014(6) 0.017(6)
C7 0.046(6) 0.013(5) 0.028(5) -0.001(4) 0.007(5) 0.005(4)
C8 0.058(8) 0.041(7) 0.045(7) -0.014(6) -0.013(6) 0.023(6)
C9 0.061(8) 0.042(7) 0.037(6) -0.014(5) -0.008(6) 0.004(6)
C10 0.038(6) 0.043(7) 0.042(6) -0.021(5) -0.003(5) 0.011(5)
C11 0.037(6) 0.034(6) 0.031(5) -0.007(5) -0.002(5) 0.011(5)
C12 0.033(6) 0.026(5) 0.047(6) -0.012(5) 0.006(5) 0.007(4)
C13 0.030(5) 0.027(5) 0.033(5) -0.004(4) -0.005(4) -0.002(4)
C14 0.030(5) 0.024(5) 0.035(6) -0.001(4) 0.001(4) 0.007(4)
C15 0.038(6) 0.030(6) 0.038(6) -0.007(5) 0.002(5) 0.003(5)
C16 0.039(6) 0.034(6) 0.037(6) -0.009(5) -0.005(5) 0.010(5)
C17 0.030(6) 0.051(7) 0.061(8) -0.005(6) 0.015(6) 0.007(5)
C18 0.034(6) 0.033(6) 0.041(6) -0.001(5) 0.007(5) 0.008(5)
C19 0.034(6) 0.028(6) 0.051(7) 0.008(5) 0.001(5) -0.003(5)
C20 0.047(9) 0.015(7) 0.046(9) 0.000 -0.005(7) 0.000
C21 0.055(8) 0.041(7) 0.050(7) 0.006(6) -0.005(6) 0.020(6)
C22 0.035(6) 0.029(5) 0.034(6) 0.005(4) 0.008(5) 0.008(4)
C23 0.027(5) 0.025(5) 0.033(5) -0.004(4) -0.001(4) 0.002(4)
C24 0.034(6) 0.023(5) 0.029(5) 0.007(4) 0.002(4) 0.002(4)
C25 0.032(6) 0.029(5) 0.039(6) 0.018(5) 0.008(5) 0.005(4)
C26 0.028(5) 0.022(5) 0.040(6) 0.006(4) 0.005(4) 0.007(4)
C27 0.030(5) 0.025(5) 0.034(5) 0.009(4) 0.000(4) -0.003(4)
C28 0.029(6) 0.027(5) 0.045(6) -0.006(5) 0.000(5) 0.008(4)
C29 0.036(8) 0.016(7) 0.054(10) 0.000 0.017(7) 0.000
C30 0.039(6) 0.046(7) 0.044(7) 0.015(5) 0.010(5) 0.025(5)
C31 0.047(7) 0.034(6) 0.055(7) -0.003(5) -0.017(6) 0.003(5)
C32 0.037(6) 0.033(6) 0.042(6) 0.016(5) 0.005(5) 0.006(5)
C33 0.034(6) 0.026(5) 0.035(6) 0.003(4) -0.005(5) 0.005(4)
C34 0.053(7) 0.036(6) 0.040(6) 0.003(5) 0.011(6) 0.007(5)
C35 0.037(6) 0.035(6) 0.051(7) 0.012(5) 0.011(5) 0.011(5)
C36 0.034(6) 0.042(6) 0.031(5) -0.006(5) -0.010(5) 0.020(5)
C37 0.049(7) 0.039(6) 0.031(6) 0.009(5) 0.012(5) 0.012(6)
C38 0.070(9) 0.021(6) 0.083(10) 0.004(6) -0.024(8) 0.011(6)
C39 0.100(13) 0.047(9) 0.143(17) -0.030(10) -0.076(13) 0.045(9)
C40 0.135(16) 0.038(8) 0.069(10) 0.017(7) 0.015(10) 0.003(9)
C41 0.082(10) 0.030(6) 0.057(8) 0.002(6) 0.004(7) 0.003(6)
C42 0.046(7) 0.049(8) 0.050(8) 0.011(6) -0.012(6) -0.011(6)
C43 0.064(10) 0.090(12) 0.064(9) 0.029(8) -0.032(8) -0.024(8)
C44 0.058(8) 0.038(7) 0.060(8) -0.003(6) 0.012(7) 0.000(6)
C45 0.089(13) 0.069(11) 0.128(17) -0.009(10) 0.071(12) -0.003(9)
C46 0.157(13) 0.076(8) 0.103(9) -0.020(7) -0.006(8) 0.006(7)
C47 0.158(13) 0.074(9) 0.101(9) -0.020(7) -0.007(9) 0.006(7)
C48 0.086(8) 0.087(8) 0.150(12) -0.011(9) 0.004(9) 0.018(6)
C49 0.089(8) 0.088(8) 0.151(12) -0.009(9) 0.002(10) 0.018(7)
C50 0.042(9) 0.064(11) 0.20(2) -0.033(14) -0.074(12) 0.004(10)
C51 0.040(9) 0.064(11) 0.20(2) -0.034(14) -0.073(12) 0.005(10)
C52 0.082(16) 0.12(2) 0.074(16) 0.000 -0.014(14) 0.000
C53 0.080(17) 0.12(2) 0.072(16) 0.000 -0.013(14) 0.000
C54A 0.111(4) 0.166(5) 0.148(5) 0.082(5) -0.007(4) -0.014(5)
C54B 0.111(5) 0.166(5) 0.148(5) 0.082(4) -0.008(5) -0.014(5)
C55A 0.110(6) 0.166(6) 0.148(6) 0.081(6) -0.007(5) -0.014(6)
C55B 0.110(6) 0.165(6) 0.147(6) 0.083(5) -0.008(6) -0.015(6)

loop_
_atom_type_symbol
_atom_type_description
_atom_type_scat_dispersion_real
_atom_type_scat_dispersion_imag
_atom_type_scat_source
C C 0.0033 0.0016 'International Tables Vol C Tables 4.2.6.8 and 6.1.1.4'
H H 0.0000 0.0000 'International Tables Vol C Tables 4.2.6.8 and 6.1.1.4'
N N 0.0061 0.0033 'International Tables Vol C Tables 4.2.6.8 and 6.1.1.4'
O O 0.0106 0.0060 'International Tables Vol C Tables 4.2.6.8 and 6.1.1.4'
Br Br -0.2901 2.4595 'International Tables Vol C Tables 4.2.6.8 and 6.1.1.4'
Pd Pd -0.9988 1.0072 'International Tables Vol C Tables 4.2.6.8 and 6.1.1.4'

loop_
_geom_angle_atom_site_label_1
_geom_angle_atom_site_label_2
_geom_angle_atom_site_label_3
_geom_angle
_geom_angle_site_symmetry_1
_geom_angle_site_symmetry_3
C7 Pd1 N5 177.5(4) . .
C7 Pd1 Br1 86.8(3) . .
N5 Pd1 Br1 92.0(3) . .
C7 Pd1 Br2 91.0(3) . .
N5 Pd1 Br2 90.2(3) . .
Br1 Pd1 Br2 177.73(6) . .
C33 Pd2 N6 179.6(4) . .
C33 Pd2 Br3 88.8(3) . .
N6 Pd2 Br3 91.1(3) . .
C33 Pd2 Br4 87.1(3) . .
N6 Pd2 Br4 92.9(3) . .
Br3 Pd2 Br4 175.78(6) . .
C5 O1 C4 120.5(12) . .
C37 O4 C38 121.1(10) . .
C7 N1 C9 109.1(9) . .
C7 N1 C6 126.7(9) . .
C9 N1 C6 123.8(9) . .
C7 N2 C8 110.7(8) . .
C7 N2 C10 123.2(8) . .
C8 N2 C10 126.0(9) . .
C33 N3 C35 110.9(9) . .
C33 N3 C32 122.4(9) . .
C35 N3 C32 126.3(9) . .
C33 N4 C34 108.7(8) . .
C33 N4 C36 126.9(9) . .
C34 N4 C36 124.0(9) . .
C42 N5 Pd1 176.2(11) . .
C44 N6 Pd2 179.2(10) . .
C4 C1 H1A 109.5 . .
C4 C1 H1B 109.5 . .
H1A C1 H1B 109.5 . .
C4 C1 H1C 109.5 . .
H1A C1 H1C 109.5 . .
H1B C1 H1C 109.5 . .
C4 C2 H2A 109.5 . .
C4 C2 H2B 109.5 . .
H2A C2 H2B 109.5 . .
C4 C2 H2C 109.5 . .
H2A C2 H2C 109.5 . .
H2B C2 H2C 109.5 . .
C4 C3 H3A 109.5 . .
C4 C3 H3B 109.5 . .
H3A C3 H3B 109.5 . .
C4 C3 H3C 109.5 . .
H3A C3 H3C 109.5 . .
H3B C3 H3C 109.5 . .
C1 C4 C2 115.2(15) . .
C1 C4 O1 101.2(13) . .
C2 C4 O1 105.4(12) . .
C1 C4 C3 108.4(16) . .
C2 C4 C3 113.0(15) . .
O1 C4 C3 113.1(13) . .
O2 C5 O1 126.5(13) . .
O2 C5 C6 124.9(11) . .
O1 C5 C6 108.6(12) . .
N1 C6 C5 113.2(10) . .
N1 C6 H6A 108.9 . .
C5 C6 H6A 108.9 . .
N1 C6 H6B 108.9 . .
C5 C6 H6B 108.9 . .
H6A C6 H6B 107.7 . .
N2 C7 N1 105.2(9) . .
N2 C7 Pd1 126.4(7) . .
N1 C7 Pd1 128.4(7) . .
C9 C8 N2 106.6(10) . .
C9 C8 H8 126.7 . .
N2 C8 H8 126.7 . .
C8 C9 N1 108.3(10) . .
C8 C9 H9 125.8 . .
N1 C9 H9 125.8 . .
N2 C10 C11 111.2(9) . .
N2 C10 H10A 109.4 . .
C11 C10 H10A 109.4 . .
N2 C10 H10B 109.4 . .
C11 C10 H10B 109.4 . .
H10A C10 H10B 108.0 . .
C16 C11 C12 121.8(10) . .
C16 C11 C10 119.8(10) . .
C12 C11 C10 118.4(10) . .
C13 C12 C11 117.9(10) . .
C13 C12 C17 120.8(10) . .
C11 C12 C17 121.2(9) . .
C12 C13 C14 121.5(9) . .
C12 C13 C18 117.7(9) . .
C14 C13 C18 120.7(9) . .
C13 C14 C15 119.6(9) . .
C13 C14 C19 120.6(9) . .
C15 C14 C19 119.7(9) . .
C16 C15 C14 119.4(10) . .
C16 C15 C20 121.0(9) . .
C14 C15 C20 119.7(9) . .
C11 C16 C15 119.6(10) . .
C11 C16 C21 120.1(10) . .
C15 C16 C21 120.3(11) . .
C12 C17 H17A 109.5 . .
C12 C17 H17B 109.5 . .
H17A C17 H17B 109.5 . .
C12 C17 H17C 109.5 . .
H17A C17 H17C 109.5 . .
H17B C17 H17C 109.5 . .
C13 C18 C22 116.3(9) . .
C13 C18 H18A 108.2 . .
C22 C18 H18A 108.2 . .
C13 C18 H18B 108.2 . .
C22 C18 H18B 108.2 . .
H18A C18 H18B 107.4 . .
C14 C19 H19A 109.5 . .
C14 C19 H19B 109.5 . .
H19A C19 H19B 109.5 . .
C14 C19 H19C 109.5 . .
H19A C19 H19C 109.5 . .
H19B C19 H19C 109.5 . .
C15 C20 C15 118.7(12) 2_656 .
C15 C20 H20A 107.6 2_656 .
C15 C20 H20A 107.6 . .
C15 C20 H20B 107.6 2_656 .
C15 C20 H20B 107.6 . .
H20A C20 H20B 107.1 . .
C16 C21 H21A 109.5 . .
C16 C21 H21B 109.5 . .
H21A C21 H21B 109.5 . .
C16 C21 H21C 109.5 . .
H21A C21 H21C 109.5 . .
H21B C21 H21C 109.5 . .
C27 C22 C23 120.2(9) . .
C27 C22 C18 119.9(9) . .
C23 C22 C18 119.8(9) . .
C22 C23 C24 120.2(9) . .
C22 C23 C28 120.2(9) . .
C24 C23 C28 119.3(9) . .
C25 C24 C23 119.4(9) . .
C25 C24 C29 120.4(9) . .
C23 C24 C29 120.2(8) . .
C24 C25 C26 119.9(9) . .
C24 C25 C30 120.2(10) . .
C26 C25 C30 119.9(9) . .
C27 C26 C25 120.9(9) . .
C27 C26 C32 120.2(9) . .
C25 C26 C32 118.8(9) . .
C26 C27 C22 119.2(9) . .
C26 C27 C31 119.5(9) . .
C22 C27 C31 121.3(10) . .
C23 C28 H28A 109.5 . .
C23 C28 H28B 109.5 . .
H28A C28 H28B 109.5 . .
C23 C28 H28C 109.5 . .
H28A C28 H28C 109.5 . .
H28B C28 H28C 109.5 . .
C24 C29 C24 119.1(11) . 2_656
C24 C29 H29A 107.5 . .
C24 C29 H29A 107.5 2_656 .
C24 C29 H29B 107.5 . .
C24 C29 H29B 107.5 2_656 .
H29A C29 H29B 107.0 . .
C25 C30 H30A 109.5 . .
C25 C30 H30B 109.5 . .
H30A C30 H30B 109.5 . .
C25 C30 H30C 109.5 . .
H30A C30 H30C 109.5 . .
H30B C30 H30C 109.5 . .
C27 C31 H31A 109.5 . .
C27 C31 H31B 109.5 . .
H31A C31 H31B 109.5 . .
C27 C31 H31C 109.5 . .
H31A C31 H31C 109.5 . .
H31B C31 H31C 109.5 . .
N3 C32 C26 112.6(8) . .
N3 C32 H32A 109.1 . .
C26 C32 H32A 109.1 . .
N3 C32 H32B 109.1 . .
C26 C32 H32B 109.1 . .
H32A C32 H32B 107.8 . .
N3 C33 N4 106.4(9) . .
N3 C33 Pd2 127.5(8) . .
N4 C33 Pd2 126.1(7) . .
C35 C34 N4 106.2(10) . .
C35 C34 H34 126.9 . .
N4 C34 H34 126.9 . .
C34 C35 N3 107.8(10) . .
C34 C35 H35 126.1 . .
N3 C35 H35 126.1 . .
N4 C36 C37 114.1(9) . .
N4 C36 H36A 108.7 . .
C37 C36 H36A 108.7 . .
N4 C36 H36B 108.7 . .
C37 C36 H36B 108.7 . .
H36A C36 H36B 107.6 . .
O3 C37 O4 126.8(11) . .
O3 C37 C36 125.5(10) . .
O4 C37 C36 107.7(10) . .
C40 C38 O4 110.3(12) . .
C40 C38 C39 112.0(15) . .
O4 C38 C39 100.7(11) . .
C40 C38 C41 113.5(13) . .
O4 C38 C41 107.4(10) . .
C39 C38 C41 112.1(14) . .
C38 C39 H39A 109.5 . .
C38 C39 H39B 109.5 . .
H39A C39 H39B 109.5 . .
C38 C39 H39C 109.5 . .
H39A C39 H39C 109.5 . .
H39B C39 H39C 109.5 . .
C38 C40 H40A 109.5 . .
C38 C40 H40B 109.5 . .
H40A C40 H40B 109.5 . .
C38 C40 H40C 109.5 . .
H40A C40 H40C 109.5 . .
H40B C40 H40C 109.5 . .
C38 C41 H41A 109.5 . .
C38 C41 H41B 109.5 . .
H41A C41 H41B 109.5 . .
C38 C41 H41C 109.5 . .
H41A C41 H41C 109.5 . .
H41B C41 H41C 109.5 . .
N5 C42 C43 177.3(14) . .
C42 C43 H43A 109.5 . .
C42 C43 H43B 109.5 . .
H43A C43 H43B 109.5 . .
C42 C43 H43C 109.5 . .
H43A C43 H43C 109.5 . .
H43B C43 H43C 109.5 . .
N6 C44 C45 178.8(16) . .
C44 C45 H45A 109.5 . .
C44 C45 H45B 109.5 . .
H45A C45 H45B 109.5 . .
C44 C45 H45C 109.5 . .
H45A C45 H45C 109.5 . .
H45B C45 H45C 109.5 . .
N7 C46 C47 176(2) . .
C46 C47 H47A 109.5 . .
C46 C47 H47B 109.5 . .
H47A C47 H47B 109.5 . .
C46 C47 H47C 109.5 . .
H47A C47 H47C 109.5 . .
H47B C47 H47C 109.5 . .
N8 C48 C49 168(2) . .
C48 C49 H49A 109.5 . .
C48 C49 H49B 109.5 . .
H49A C49 H49B 109.5 . .
C48 C49 H49C 109.5 . .
H49A C49 H49C 109.5 . .
H49B C49 H49C 109.5 . .
N9 C50 C51 171(5) . .
C50 C51 H51A 109.5 . .
C50 C51 H51B 109.5 . .
H51A C51 H51B 109.5 . .
C50 C51 H51C 109.5 . .
H51A C51 H51C 109.5 . .
H51B C51 H51C 109.5 . .
N10 C52 C53 180.000(1) . .
C52 C53 H53A 109.469(4) . .
C52 C53 H53B 109.470(5) . .
H53A C53 H53B 109.474(9) . .
C52 C53 H53C 109.469(4) . .
H53A C53 H53C 109.470(10) . .
H53B C53 H53C 109.476(6) . .
N11A C54A C55A 171(5) . .
C54B C55B H55D 109.5 . .
C54B C55B H55E 109.5 . .
H55D C55B H55E 109.5 . .
C54B C55B H55F 109.5 . .
H55D C55B H55F 109.5 . .
H55E C55B H55F 109.5 . .

loop_
_geom_bond_atom_site_label_1
_geom_bond_atom_site_label_2
_geom_bond_distance
_geom_bond_site_symmetry_2
Pd1 C7 1.972(10) .
Pd1 N5 2.103(11) .
Pd1 Br1 2.4412(16) .
Pd1 Br2 2.4481(16) .
Pd2 C33 1.973(11) .
Pd2 N6 2.079(10) .
Pd2 Br3 2.4353(17) .
Pd2 Br4 2.4461(16) .
O1 C5 1.330(15) .
O1 C4 1.539(17) .
O2 C5 1.200(16) .
O3 C37 1.197(14) .
O4 C37 1.340(13) .
O4 C38 1.510(14) .
N1 C7 1.375(13) .
N1 C9 1.403(15) .
N1 C6 1.445(14) .
N2 C7 1.363(13) .
N2 C8 1.399(14) .
N2 C10 1.515(13) .
N3 C33 1.350(13) .
N3 C35 1.397(14) .
N3 C32 1.507(13) .
N4 C33 1.384(13) .
N4 C34 1.440(15) .
N4 C36 1.465(13) .
N5 C42 1.129(16) .
N6 C44 1.140(16) .
N7 C46 1.183(13) .
N8 C48 1.176(13) .
N9 C50 1.177(15) .
N10 C52 1.170(14) .
N11A C54A 1.179(15) .
C1 C4 1.46(2) .
C1 H1A 0.9800 .
C1 H1B 0.9800 .
C1 H1C 0.9800 .
C2 C4 1.51(2) .
C2 H2A 0.9800 .
C2 H2B 0.9800 .
C2 H2C 0.9800 .
C3 C4 1.56(3) .
C3 H3A 0.9800 .
C3 H3B 0.9800 .
C3 H3C 0.9800 .
C5 C6 1.536(19) .
C6 H6A 0.9900 .
C6 H6B 0.9900 .
C8 C9 1.334(17) .
C8 H8 0.9500 .
C9 H9 0.9500 .
C10 C11 1.529(15) .
C10 H10A 0.9900 .
C10 H10B 0.9900 .
C11 C16 1.420(16) .
C11 C12 1.438(15) .
C12 C13 1.410(14) .
C12 C17 1.521(17) .
C13 C14 1.432(15) .
C13 C18 1.569(14) .
C14 C15 1.440(15) .
C14 C19 1.518(14) .
C15 C16 1.424(15) .
C15 C20 1.525(13) .
C16 C21 1.531(15) .
C17 H17A 0.9800 .
C17 H17B 0.9800 .
C17 H17C 0.9800 .
C18 C22 1.580(14) .
C18 H18A 0.9900 .
C18 H18B 0.9900 .
C19 H19A 0.9800 .
C19 H19B 0.9800 .
C19 H19C 0.9800 .
C20 C15 1.525(13) 2_656
C20 H20A 0.9900 .
C20 H20B 0.9900 .
C21 H21A 0.9800 .
C21 H21B 0.9800 .
C21 H21C 0.9800 .
C22 C27 1.417(14) .
C22 C23 1.417(15) .
C23 C24 1.438(14) .
C23 C28 1.548(14) .
C24 C25 1.401(14) .
C24 C29 1.544(12) .
C25 C26 1.428(15) .
C25 C30 1.519(15) .
C26 C27 1.414(14) .
C26 C32 1.536(14) .
C27 C31 1.544(15) .
C28 H28A 0.9800 .
C28 H28B 0.9800 .
C28 H28C 0.9800 .
C29 C24 1.544(12) 2_656
C29 H29A 0.9900 .
C29 H29B 0.9900 .
C30 H30A 0.9800 .
C30 H30B 0.9800 .
C30 H30C 0.9800 .
C31 H31A 0.9800 .
C31 H31B 0.9800 .
C31 H31C 0.9800 .
C32 H32A 0.9900 .
C32 H32B 0.9900 .
C34 C35 1.360(16) .
C34 H34 0.9500 .
C35 H35 0.9500 .
C36 C37 1.494(16) .
C36 H36A 0.9900 .
C36 H36B 0.9900 .
C38 C40 1.51(2) .
C38 C39 1.515(19) .
C38 C41 1.55(2) .
C39 H39A 0.9800 .
C39 H39B 0.9800 .
C39 H39C 0.9800 .
C40 H40A 0.9800 .
C40 H40B 0.9800 .
C40 H40C 0.9800 .
C41 H41A 0.9800 .
C41 H41B 0.9800 .
C41 H41C 0.9800 .
C42 C43 1.502(18) .
C43 H43A 0.9800 .
C43 H43B 0.9800 .
C43 H43C 0.9800 .
C44 C45 1.53(2) .
C45 H45A 0.9800 .
C45 H45B 0.9800 .
C45 H45C 0.9800 .
C46 C47 1.538(12) .
C47 H47A 0.9800 .
C47 H47B 0.9800 .
C47 H47C 0.9800 .
C48 C49 1.558(13) .
C49 H49A 0.9800 .
C49 H49B 0.9800 .
C49 H49C 0.9800 .
C50 C51 1.550(14) .
C51 H51A 0.9800 .
C51 H51B 0.9800 .
C51 H51C 0.9800 .
C52 C53 1.549(14) .
C53 H53A 0.9800 .
C53 H53B 0.97999(12) .
C53 H53C 0.98000(13) .
C54A C55A 1.548(15) .
C54B C55B 1.543(15) .
C55A H55A 0.9800 .
C55A H55B 0.9800 .
C55A H55C 0.9800 .
C55B H55D 0.9800 .
C55B H55E 0.9800 .
C55B H55F 0.9800 .

loop_
_geom_torsion_atom_site_label_1
_geom_torsion_atom_site_label_2
_geom_torsion_atom_site_label_3
_geom_torsion_atom_site_label_4
_geom_torsion
_geom_torsion_site_symmetry_4
C5 O1 C4 C1 168.6(14) .
C5 O1 C4 C2 -71.2(17) .
C5 O1 C4 C3 52.8(17) .
C4 O1 C5 O2 1(2) .
C4 O1 C5 C6 179.8(11) .
C7 N1 C6 C5 108.1(13) .
C9 N1 C6 C5 -63.3(14) .
O2 C5 C6 N1 5.1(17) .
O1 C5 C6 N1 -174.0(10) .
C8 N2 C7 N1 0.5(12) .
C10 N2 C7 N1 -176.0(10) .
C8 N2 C7 Pd1 179.9(9) .
C10 N2 C7 Pd1 3.3(15) .
C9 N1 C7 N2 -1.3(12) .
C6 N1 C7 N2 -173.8(10) .
C9 N1 C7 Pd1 179.4(8) .
C6 N1 C7 Pd1 6.9(16) .
Br1 Pd1 C7 N2 110.7(9) .
Br2 Pd1 C7 N2 -68.7(9) .
Br1 Pd1 C7 N1 -70.1(9) .
Br2 Pd1 C7 N1 110.5(9) .
C7 N2 C8 C9 0.5(15) .
C10 N2 C8 C9 176.9(11) .
N2 C8 C9 N1 -1.2(15) .
C7 N1 C9 C8 1.6(14) .
C6 N1 C9 C8 174.4(12) .
C7 N2 C10 C11 -151.8(10) .
C8 N2 C10 C11 32.2(16) .
N2 C10 C11 C16 85.8(12) .
N2 C10 C11 C12 -93.9(12) .
C16 C11 C12 C13 4.2(15) .
C10 C11 C12 C13 -176.1(9) .
C16 C11 C12 C17 -172.1(10) .
C10 C11 C12 C17 7.6(15) .
C11 C12 C13 C14 -3.0(15) .
C17 C12 C13 C14 173.4(10) .
C11 C12 C13 C18 -179.2(9) .
C17 C12 C13 C18 -2.9(14) .
C12 C13 C14 C15 2.9(15) .
C18 C13 C14 C15 179.0(9) .
C12 C13 C14 C19 -172.9(10) .
C18 C13 C14 C19 3.2(14) .
C13 C14 C15 C16 -3.8(15) .
C19 C14 C15 C16 172.0(10) .
C13 C14 C15 C20 177.4(9) .
C19 C14 C15 C20 -6.8(14) .
C12 C11 C16 C15 -5.3(15) .
C10 C11 C16 C15 175.0(9) .
C12 C11 C16 C21 174.9(10) .
C10 C11 C16 C21 -4.8(15) .
C14 C15 C16 C11 5.0(15) .
C20 C15 C16 C11 -176.2(9) .
C14 C15 C16 C21 -175.2(10) .
C20 C15 C16 C21 3.6(15) .
C12 C13 C18 C22 -129.8(10) .
C14 C13 C18 C22 53.9(13) .
C16 C15 C20 C15 129.4(10) 2_656
C14 C15 C20 C15 -51.8(8) 2_656
C13 C18 C22 C27 -127.3(10) .
C13 C18 C22 C23 56.2(13) .
C27 C22 C23 C24 0.5(15) .
C18 C22 C23 C24 177.0(9) .
C27 C22 C23 C28 -174.7(9) .
C18 C22 C23 C28 1.8(14) .
C22 C23 C24 C25 -2.5(15) .
C28 C23 C24 C25 172.7(9) .
C22 C23 C24 C29 177.0(9) .
C28 C23 C24 C29 -7.8(14) .
C23 C24 C25 C26 4.0(14) .
C29 C24 C25 C26 -175.5(9) .
C23 C24 C25 C30 -175.0(9) .
C29 C24 C25 C30 5.5(14) .
C24 C25 C26 C27 -3.5(14) .
C30 C25 C26 C27 175.5(9) .
C24 C25 C26 C32 172.3(9) .
C30 C25 C26 C32 -8.7(14) .
C25 C26 C27 C22 1.4(14) .
C32 C26 C27 C22 -174.3(9) .
C25 C26 C27 C31 -175.8(10) .
C32 C26 C27 C31 8.4(14) .
C23 C22 C27 C26 0.1(15) .
C18 C22 C27 C26 -176.4(9) .
C23 C22 C27 C31 177.3(10) .
C18 C22 C27 C31 0.8(15) .
C25 C24 C29 C24 129.0(10) 2_656
C23 C24 C29 C24 -50.5(7) 2_656
C33 N3 C32 C26 -152.1(10) .
C35 N3 C32 C26 35.0(15) .
C27 C26 C32 N3 -95.7(11) .
C25 C26 C32 N3 88.4(12) .
C35 N3 C33 N4 1.6(12) .
C32 N3 C33 N4 -172.3(9) .
C35 N3 C33 Pd2 -179.7(8) .
C32 N3 C33 Pd2 6.4(15) .
C34 N4 C33 N3 -1.2(11) .
C36 N4 C33 N3 -175.0(9) .
C34 N4 C33 Pd2 -180.0(8) .
C36 N4 C33 Pd2 6.2(15) .
Br3 Pd2 C33 N3 -71.6(9) .
Br4 Pd2 C33 N3 107.3(9) .
Br3 Pd2 C33 N4 106.9(9) .
Br4 Pd2 C33 N4 -74.2(9) .
C33 N4 C34 C35 0.5(13) .
C36 N4 C34 C35 174.5(10) .
N4 C34 C35 N3 0.5(13) .
C33 N3 C35 C34 -1.3(13) .
C32 N3 C35 C34 172.3(10) .
C33 N4 C36 C37 102.2(13) .
C34 N4 C36 C37 -70.7(13) .
C38 O4 C37 O3 0.8(18) .
C38 O4 C37 C36 -177.7(10) .
N4 C36 C37 O3 16.5(16) .
N4 C36 C37 O4 -165.0(9) .
C37 O4 C38 C40 57.8(15) .
C37 O4 C38 C39 176.3(13) .
C37 O4 C38 C41 -66.3(15) .

loop_
_platon_squeeze_void_nr
_platon_squeeze_void_average_x
_platon_squeeze_void_average_y
_platon_squeeze_void_average_z
_platon_squeeze_void_volume
_platon_squeeze_void_count_electrons
_platon_squeeze_void_content
1 -0.009 -0.470 -0.031 2564 612 ' '
